data_7101561
loop_
_publ_author_name
'Stefanie Dehnen'
'Andreas Fuchs'
'Eugen Ruzin'

_publ_section_title
;Fine-Tuning of Optical Properties with Salts of Discrete
or Polymeric, Heterobimetallic Telluride Anions [M4(\m4-Te)(SnTe4)4]10
(M = Mn, Zn, Cd, Hg) and {[Hg4(\m4-Te)(SnTe4)3]6}
;
_journal_issue 46
_journal_name_full 'Chemical Communications'
_journal_paper_doi 10.1039/b610833d
_journal_year 2006
_chemical_formula_sum 'Cs6 H8 Hg4 O4 Sn3 Te13'
_chemical_formula_weight 3686.75
_chemical_name_systematic
;
?
;
_space_group_IT_number 160
_symmetry_cell_setting trigonal
_symmetry_space_group_name_Hall 'R 3 -2"'
_symmetry_space_group_name_H-M 'R 3 m :H'
_atom_sites_solution_primary direct
_atom_sites_solution_secondary difmap
_audit_creation_method SHELXL-97
_cell_angle_alpha 90.00
_cell_angle_beta 90.00
_cell_angle_gamma 120.00
_cell_formula_units_Z 3
_cell_length_a 15.880(2)
_cell_length_b 15.880(2)
_cell_length_c 17.367(4)
_cell_measurement_temperature 203(2)
_cell_volume 3793.0(11)
_computing_structure_refinement 'SHELXL-97 (Sheldrick, 1997)'
_computing_structure_solution 'SHELXS-97 (Sheldrick, 1990)'
_diffrn_ambient_temperature 203(2)
_diffrn_measured_fraction_theta_full 0.960
_diffrn_measured_fraction_theta_max 0.960
_diffrn_radiation_monochromator graphite
_diffrn_radiation_source 'fine-focus sealed tube'
_diffrn_radiation_type MoK\a
_diffrn_radiation_wavelength 0.71073
_diffrn_reflns_av_R_equivalents 0.0840
_diffrn_reflns_av_sigmaI/netI 0.0833
_diffrn_reflns_limit_h_max 11
_diffrn_reflns_limit_h_min -18
_diffrn_reflns_limit_k_max 18
_diffrn_reflns_limit_k_min -12
_diffrn_reflns_limit_l_max 20
_diffrn_reflns_limit_l_min -12
_diffrn_reflns_number 2415
_diffrn_reflns_theta_full 24.97
_diffrn_reflns_theta_max 24.97
_diffrn_reflns_theta_min 2.57
_exptl_absorpt_coefficient_mu 25.170
_exptl_absorpt_correction_T_max 0.39132
_exptl_absorpt_correction_T_min 0.21489
_exptl_absorpt_correction_type semi-empirical
_exptl_crystal_colour black
_exptl_crystal_density_diffrn 4.842
_exptl_crystal_density_method 'not measured'
_exptl_crystal_description cuboid
_exptl_crystal_F_000 4548
_exptl_crystal_size_max 0.10
_exptl_crystal_size_mid 0.10
_exptl_crystal_size_min 0.08
_refine_diff_density_max 2.049
_refine_diff_density_min -2.538
_refine_diff_density_rms 0.396
_refine_ls_extinction_method none
_refine_ls_goodness_of_fit_ref 0.950
_refine_ls_matrix_type full
_refine_ls_number_parameters 67
_refine_ls_number_reflns 1173
_refine_ls_number_restraints 1
_refine_ls_restrained_S_all 0.950
_refine_ls_R_factor_all 0.0573
_refine_ls_R_factor_gt 0.0474
_refine_ls_shift/su_max 0.000
_refine_ls_shift/su_mean 0.000
_refine_ls_structure_factor_coef Fsqd
_refine_ls_weighting_details 'calc w=1/[\s^2^(Fo^2^)+(0.0563P)^2^+0.0000P] where P=(Fo^2^+2Fc^2^)/3'
_refine_ls_weighting_scheme calc
_refine_ls_wR_factor_gt 0.1025
_refine_ls_wR_factor_ref 0.1050
_reflns_number_gt 963
_reflns_number_total 1173
_reflns_threshold_expression >2sigma(I)
_cod_data_source_file b610833d.txt
_cod_original_sg_symbol_H-M R3m
_cod_original_formula_sum 'H8 Cs6 Hg4 O4 Sn3 Te13'
_cod_database_code 7101561

loop_
_symmetry_equiv_pos_as_xyz
'x, y, z'
'-y, x-y, z'
'-x+y, -x, z'
'-y, -x, z'
'-x+y, y, z'
'x, x-y, z'
'x+2/3, y+1/3, z+1/3'
'-y+2/3, x-y+1/3, z+1/3'
'-x+y+2/3, -x+1/3, z+1/3'
'-y+2/3, -x+1/3, z+1/3'
'-x+y+2/3, y+1/3, z+1/3'
'x+2/3, x-y+1/3, z+1/3'
'x+1/3, y+2/3, z+2/3'
'-y+1/3, x-y+2/3, z+2/3'
'-x+y+1/3, -x+2/3, z+2/3'
'-y+1/3, -x+2/3, z+2/3'
'-x+y+1/3, y+2/3, z+2/3'
'x+1/3, x-y+2/3, z+2/3'

loop_
_atom_site_label
_atom_site_type_symbol
_atom_site_fract_x
_atom_site_fract_y
_atom_site_fract_z
_atom_site_U_iso_or_equiv
_atom_site_adp_type
_atom_site_occupancy
_atom_site_symmetry_multiplicity
_atom_site_calc_flag
_atom_site_refinement_flags
Hg1 Hg 0.0000 0.0000 0.32132(17) 0.0258(7) Uani 1 6 d S
Hg2 Hg 0.09705(6) 0.19410(11) 0.11562(10) 0.0275(4) Uani 1 2 d S
Sn1 Sn 0.30505(18) 0.15252(9) 0.24789(17) 0.0207(6) Uani 1 2 d S
Te1 Te 0.0000 0.0000 0.1633(4) 0.0186(9) Uani 1 6 d S
Te2 Te 0.19230(17) 0.09615(9) 0.37828(16) 0.0242(6) Uani 1 2 d S
Te3 Te 0.08481(8) 0.16962(17) -0.04603(18) 0.0236(6) Uani 1 2 d S
Te4 Te 0.00118(14) 0.29156(12) 0.16429(14) 0.0241(4) Uani 1 1 d .
Cs1 Cs -0.16059(10) 0.16059(10) -0.0181(2) 0.0396(8) Uani 1 2 d S
Cs2 Cs 0.16113(10) 0.3223(2) 0.3490(2) 0.0401(7) Uani 1 2 d S
O1A O -0.252(4) 0.252(4) -0.125(9) 0.02(3) Uiso 0.20 2 d SP
O1B O -0.360(4) 0.185(4) -0.072(4) 0.006(13) Uiso 0.23 1 d P
O2A O -0.377(5) 0.195(5) 0.117(5) 0.012(19) Uiso 0.20 1 d P
O2B O -0.092(5) 0.092(5) -0.195(9) 0.05(4) Uiso 0.27 2 d SP

loop_
_atom_site_aniso_label
_atom_site_aniso_U_11
_atom_site_aniso_U_22
_atom_site_aniso_U_33
_atom_site_aniso_U_23
_atom_site_aniso_U_13
_atom_site_aniso_U_12
Hg1 0.0260(8) 0.0260(8) 0.025(2) 0.000 0.000 0.0130(4)
Hg2 0.0281(6) 0.0310(8) 0.0244(10) 0.0015(8) 0.0008(4) 0.0155(4)
Sn1 0.0206(12) 0.0210(9) 0.0202(16) -0.0014(5) -0.0027(11) 0.0103(6)
Te1 0.0207(11) 0.0207(11) 0.014(2) 0.000 0.000 0.0104(6)
Te2 0.0197(11) 0.0285(10) 0.0215(18) -0.0017(6) -0.0034(11) 0.0098(6)
Te3 0.0292(10) 0.0186(12) 0.0195(17) 0.0036(10) 0.0018(5) 0.0093(6)
Te4 0.0242(8) 0.0231(8) 0.0258(10) 0.0007(9) 0.0036(7) 0.0123(7)
Cs1 0.0385(11) 0.0385(11) 0.039(2) 0.0027(7) -0.0027(7) 0.0171(12)
Cs2 0.0382(11) 0.0430(17) 0.041(2) -0.0052(14) -0.0026(7) 0.0215(8)

loop_
_atom_type_symbol
_atom_type_description
_atom_type_scat_dispersion_real
_atom_type_scat_dispersion_imag
_atom_type_scat_source
O O 0.0106 0.0060 'International Tables Vol C Tables 4.2.6.8 and 6.1.1.4'
H H 0.0000 0.0000 'International Tables Vol C Tables 4.2.6.8 and 6.1.1.4'
Sn Sn -0.6537 1.4246 'International Tables Vol C Tables 4.2.6.8 and 6.1.1.4'
Te Te -0.5308 1.6751 'International Tables Vol C Tables 4.2.6.8 and 6.1.1.4'
Cs Cs -0.3680 2.1192 'International Tables Vol C Tables 4.2.6.8 and 6.1.1.4'
Hg Hg -2.3894 9.2266 'International Tables Vol C Tables 4.2.6.8 and 6.1.1.4'

loop_
_geom_angle_atom_site_label_1
_geom_angle_atom_site_label_2
_geom_angle_atom_site_label_3
_geom_angle
_geom_angle_site_symmetry_1
_geom_angle_site_symmetry_3
Te1 Hg1 Te2 110.51(8) . .
Te1 Hg1 Te2 110.51(8) . 2
Te2 Hg1 Te2 108.42(8) . 2
Te1 Hg1 Te2 110.51(8) . 3
Te2 Hg1 Te2 108.42(8) . 3
Te2 Hg1 Te2 108.42(8) 2 3
Te4 Hg2 Te4 110.78(10) 5 .
Te4 Hg2 Te1 111.66(8) 5 .
Te4 Hg2 Te1 111.66(8) . .
Te4 Hg2 Te3 110.98(6) 5 .
Te4 Hg2 Te3 110.98(6) . .
Te1 Hg2 Te3 100.40(14) . .
Te3 Sn1 Te2 109.86(13) 8 .
Te3 Sn1 Te4 101.75(7) 8 5
Te2 Sn1 Te4 113.24(8) . 5
Te3 Sn1 Te4 101.75(7) 8 3
Te2 Sn1 Te4 113.24(8) . 3
Te4 Sn1 Te4 115.52(15) 5 3
Hg1 Te1 Hg2 107.24(12) . 2
Hg1 Te1 Hg2 107.24(12) . 3
Hg2 Te1 Hg2 111.61(11) 2 3
Hg1 Te1 Hg2 107.24(12) . .
Hg2 Te1 Hg2 111.61(11) 2 .
Hg2 Te1 Hg2 111.61(11) 3 .
Sn1 Te2 Hg1 103.89(12) . .
Sn1 Te3 Hg2 97.70(11) 15_554 .
Sn1 Te4 Hg2 103.07(8) 2 .

loop_
_geom_bond_atom_site_label_1
_geom_bond_atom_site_label_2
_geom_bond_distance
_geom_bond_site_symmetry_2
Hg1 Te1 2.744(7) .
Hg1 Te2 2.824(3) .
Hg1 Te2 2.824(3) 2
Hg1 Te2 2.824(3) 3
Hg2 Te4 2.790(2) 5
Hg2 Te4 2.790(2) .
Hg2 Te1 2.795(2) .
Hg2 Te3 2.827(4) .
Sn1 Te3 2.728(3) 8
Sn1 Te2 2.745(4) .
Sn1 Te4 2.748(3) 5
Sn1 Te4 2.748(3) 3
Te1 Hg2 2.795(2) 2
Te1 Hg2 2.795(2) 3
Te2 Cs2 3.895(2) 3
Te2 Cs2 3.895(2) .
Te3 Sn1 2.728(3) 15_554
Te3 Cs1 3.858(3) .
Te3 Cs1 3.858(3) 3
Te4 Sn1 2.748(3) 2
Te4 Cs1 3.951(4) .
Te4 Cs2 3.968(4) .
Te4 Cs2 4.207(3) 14_554
Te4 Cs1 4.234(3) 9_455
Cs1 O1A 3.14(13) .
Cs1 O1B 3.51(6) 4
Cs1 O1B 3.51(6) .
Cs1 O2B 3.60(16) .
Cs1 Te3 3.858(3) 2
Cs1 Te4 3.951(4) 4
Cs1 Te4 4.234(3) 17_444
Cs1 Te4 4.234(3) 14_554
Cs1 Hg2 4.499(3) 2
Cs2 O2B 3.07(14) 14
Cs2 O1B 3.19(6) 7
Cs2 O1B 3.19(6) 11_455
Cs2 O2A 3.36(8) 7
Cs2 O2A 3.36(8) 11_455
Cs2 Te2 3.895(2) 2
Cs2 Te4 3.968(4) 5
Cs2 Te4 4.207(3) 10
Cs2 Te4 4.207(3) 9_455
O1A O1B 1.76(10) 4
O1A O1B 1.76(10) .
O1B O1B 1.50(11) 5_455
O1B Cs2 3.19(6) 13_444
O2A O2A 0.80(12) 5_455
O2A O2B 0.83(12) 8_455
O2A Cs2 3.36(8) 13_444
O2B O2A 0.83(12) 15_444
O2B O2A 0.83(12) 18_554
O2B Cs2 3.07(14) 9_454
